data_7122691
loop_
_publ_author_name
'Yamakado, Ryohei'
'Ishibashi, Haruna'
'Motoyoshi, Yukari'
'Yasuda, Nobuhiro'
'Maeda, Hiromitsu'

_publ_section_title
;
 Ion-pairing assemblies based on \p-extended dipyrrolylquinoxalines
;
_journal_name_full 'Chemical Communications'
_journal_paper_doi 10.1039/C8CC08205G
_journal_year 2018
_chemical_formula_moiety 'C36 H36 N4 O2'
_chemical_formula_sum 'C36 H36 N4 O2'
_chemical_formula_weight 556.69
_space_group_crystal_system monoclinic
_space_group_IT_number 14
_space_group_name_Hall '-P 2yn'
_space_group_name_H-M_alt 'P 1 21/n 1'
_symmetry_space_group_name_Hall '-P 2yn'
_symmetry_space_group_name_H-M 'P 1 21/n 1'
_atom_sites_solution_hydrogens geom
_audit_creation_method SHELXL-2014/7
_audit_update_record
;
2018-10-05 deposited with the CCDC.
2018-12-04 downloaded from the CCDC.
;
_cell_angle_alpha 90
_cell_angle_beta 101.837(3)
_cell_angle_gamma 90
_cell_formula_units_Z 4
_cell_length_a 10.3008(4)
_cell_length_b 16.7186(6)
_cell_length_c 17.2236(7)
_cell_measurement_reflns_used 15697
_cell_measurement_temperature 90(2)
_cell_measurement_theta_max 27.943
_cell_measurement_theta_min 1.887
_cell_volume 2903.1(2)
_computing_cell_refinement 'Rapid Auto(Rigaku)'
_computing_data_collection 'Rapid Auto(Rigaku)'
_computing_data_reduction 'Rapid Auto(Rigaku)'
_computing_structure_refinement 'SHELXL-2014/7 (Sheldrick, 2014)'
_computing_structure_solution 'SHELXS-97 (Sheldrick, 1990)'
_diffrn_ambient_temperature 90(2)
_diffrn_detector_area_resol_mean 29
_diffrn_measured_fraction_theta_full 0.995
_diffrn_measured_fraction_theta_max 0.995
_diffrn_measurement_device_type 'Rigaku Saturn 724'
_diffrn_measurement_method 'Oscillation Photograph'
_diffrn_radiation_monochromator 'Si(111) Channel Cut'
_diffrn_radiation_type Synchrotron
_diffrn_radiation_wavelength 0.78192
_diffrn_reflns_av_R_equivalents 0.0694
_diffrn_reflns_av_unetI/netI 0.0789
_diffrn_reflns_Laue_measured_fraction_full 0.995
_diffrn_reflns_Laue_measured_fraction_max 0.995
_diffrn_reflns_limit_h_max 12
_diffrn_reflns_limit_h_min -12
_diffrn_reflns_limit_k_max 20
_diffrn_reflns_limit_k_min -19
_diffrn_reflns_limit_l_max 20
_diffrn_reflns_limit_l_min -17
_diffrn_reflns_number 15697
_diffrn_reflns_point_group_measured_fraction_full 0.995
_diffrn_reflns_point_group_measured_fraction_max 0.995
_diffrn_reflns_theta_full 27.943
_diffrn_reflns_theta_max 27.943
_diffrn_reflns_theta_min 1.887
_diffrn_source 'synchrotron radiation SPring-8 BL40XU'
_exptl_absorpt_coefficient_mu 0.097
_exptl_absorpt_correction_T_max 1.000
_exptl_absorpt_correction_T_min 0.572
_exptl_absorpt_correction_type multi-scan
_exptl_absorpt_process_details 'ABSCOR (T.Higashi, 2001)'
_exptl_crystal_colour yellow
_exptl_crystal_density_diffrn 1.274
_exptl_crystal_density_meas ?
_exptl_crystal_description prism
_exptl_crystal_F_000 1184
_exptl_crystal_size_max 0.020
_exptl_crystal_size_mid 0.020
_exptl_crystal_size_min 0.010
_refine_diff_density_max 0.586
_refine_diff_density_min -0.478
_refine_diff_density_rms 0.084
_refine_ls_extinction_method none
_refine_ls_goodness_of_fit_ref 1.100
_refine_ls_hydrogen_treatment constr
_refine_ls_matrix_type full
_refine_ls_number_parameters 410
_refine_ls_number_reflns 5209
_refine_ls_number_restraints 0
_refine_ls_restrained_S_all 1.100
_refine_ls_R_factor_all 0.1400
_refine_ls_R_factor_gt 0.0841
_refine_ls_shift/su_max 0.000
_refine_ls_shift/su_mean 0.000
_refine_ls_structure_factor_coef Fsqd
_refine_ls_weighting_details 'w=1/[\s^2^(Fo^2^)+(0.1711P)^2^+0.0790P] where P=(Fo^2^+2Fc^2^)/3'
_refine_ls_weighting_scheme calc
_refine_ls_wR_factor_gt 0.2127
_refine_ls_wR_factor_ref 0.2823
_reflns_Friedel_coverage 0.000
_reflns_number_gt 3095
_reflns_number_total 5209
_reflns_threshold_expression 'I > 2\s(I)'
_cod_data_source_file c8cc08205g2.cif
_cod_data_source_block ydkr_CCDC1
_cod_depositor_comments
;
The following automatic conversions were performed:

'_exptl_crystal_density_meas' value 'not measured' was changed to '?'
- the value is perceived as not measured.

Automatic conversion script
Id: cif_fix_values 4973 2017-02-22 13:04:09Z antanas 
;
_cod_database_code 7122691
_shelx_shelxl_version_number 2014/7
_shelx_space_group_comment
;
The symmetry employed for this shelxl refinement is uniquely defined
by the following loop, which should always be used as a source of
symmetry information in preference to the above space-group names.
They are only intended as comments.
;
_shelx_estimated_absorpt_t_min 0.998
_shelx_estimated_absorpt_t_max 0.999

loop_
_space_group_symop_operation_xyz
'x, y, z'
'-x+1/2, y+1/2, -z+1/2'
'-x, -y, -z'
'x-1/2, -y-1/2, z-1/2'

loop_
_atom_site_label
_atom_site_type_symbol
_atom_site_fract_x
_atom_site_fract_y
_atom_site_fract_z
_atom_site_U_iso_or_equiv
_atom_site_adp_type
_atom_site_occupancy
_atom_site_site_symmetry_order
_atom_site_calc_flag
_atom_site_refinement_flags_posn
_atom_site_refinement_flags_adp
_atom_site_refinement_flags_occupancy
_atom_site_disorder_assembly
_atom_site_disorder_group
C1 C 0.6814(3) 0.3529(2) 0.1124(2) 0.0373(9) Uani 1 1 d . . . . .
H1 H 0.6082 0.3208 0.1189 0.045 Uiso 1 1 calc R U . . .
C2 C 0.7251(4) 0.3495(2) 0.0416(2) 0.0401(9) Uani 1 1 d . . . . .
H2 H 0.6823 0.3154 0.0001 0.048 Uiso 1 1 calc R U . . .
C3 C 0.8310(3) 0.3959(2) 0.0315(2) 0.0396(9) Uani 1 1 d . . . . .
C4 C 0.8921(4) 0.4472(2) 0.0928(2) 0.0425(10) Uani 1 1 d . . . . .
H3 H 0.9638 0.4803 0.0859 0.051 Uiso 1 1 calc R U . . .
C5 C 0.8485(3) 0.4494(2) 0.1625(2) 0.0388(9) Uani 1 1 d . . . . .
H4 H 0.8917 0.4839 0.2036 0.047 Uiso 1 1 calc R U . . .
C6 C 0.7431(3) 0.4030(2) 0.1752(2) 0.0342(8) Uani 1 1 d . . . . .
C7 C 0.6947(3) 0.4047(2) 0.2486(2) 0.0343(8) Uani 1 1 d . . . . .
C8 C 0.5828(3) 0.3712(2) 0.2688(2) 0.0359(9) Uani 1 1 d . . . . .
H5 H 0.5185 0.3392 0.2352 0.043 Uiso 1 1 calc R U . . .
C9 C 0.5806(3) 0.3926(2) 0.3475(2) 0.0367(9) Uani 1 1 d . . . . .
H6 H 0.5148 0.3779 0.3763 0.044 Uiso 1 1 calc R U . . .
C10 C 0.6921(3) 0.4394(2) 0.3757(2) 0.0354(8) Uani 1 1 d . . . . .
C11 C 0.7433(3) 0.4847(2) 0.4476(2) 0.0349(8) Uani 1 1 d . . . . .
C12 C 0.8857(3) 0.5887(2) 0.5006(2) 0.0349(8) Uani 1 1 d . . . . .
C13 C 0.9898(3) 0.6413(2) 0.4956(2) 0.0376(9) Uani 1 1 d . . . . .
H7 H 1.0302 0.6400 0.4507 0.045 Uiso 1 1 calc R U . . .
C14 C 1.0326(4) 0.6945(2) 0.5560(2) 0.0435(9) Uani 1 1 d . . . . .
H8 H 1.1040 0.7296 0.5531 0.052 Uiso 1 1 calc R U . . .
C15 C 0.9727(4) 0.6980(2) 0.6214(2) 0.0458(10) Uani 1 1 d . . . . .
H9 H 1.0028 0.7361 0.6621 0.055 Uiso 1 1 calc R U . . .
C16 C 0.8713(4) 0.6474(2) 0.6281(2) 0.0458(10) Uani 1 1 d . . . . .
H10 H 0.8309 0.6504 0.6728 0.055 Uiso 1 1 calc R U . . .
C17 C 0.8270(3) 0.5904(2) 0.5673(2) 0.0367(9) Uani 1 1 d . . . . .
C18 C 0.6974(3) 0.4809(2) 0.5203(2) 0.0332(8) Uani 1 1 d . . . . .
C19 C 0.6130(3) 0.4180(2) 0.5438(2) 0.0348(8) Uani 1 1 d . . . . .
C20 C 0.5829(3) 0.3380(2) 0.5232(2) 0.0385(9) Uani 1 1 d . . . . .
H11 H 0.6070 0.3094 0.4806 0.046 Uiso 1 1 calc R U . . .
C21 C 0.5101(3) 0.3081(2) 0.5777(2) 0.0377(9) Uani 1 1 d . . . . .
H12 H 0.4747 0.2556 0.5775 0.045 Uiso 1 1 calc R U . . .
C22 C 0.4985(3) 0.36776(19) 0.6317(2) 0.0346(8) Uani 1 1 d . . . . .
C23 C 0.4387(3) 0.3693(2) 0.7005(2) 0.0345(8) Uani 1 1 d . . . . .
C24 C 0.3270(3) 0.3218(2) 0.7042(2) 0.0355(8) Uani 1 1 d . . . . .
H13 H 0.2887 0.2900 0.6597 0.043 Uiso 1 1 calc R U . . .
C25 C 0.2724(3) 0.3205(2) 0.7702(2) 0.0373(9) Uani 1 1 d . . . . .
H14 H 0.1983 0.2870 0.7714 0.045 Uiso 1 1 calc R U . . .
C26 C 0.3248(3) 0.3680(2) 0.8360(2) 0.0321(8) Uani 1 1 d . . . . .
C27 C 0.4338(3) 0.4164(2) 0.8332(2) 0.0378(9) Uani 1 1 d . . . . .
H15 H 0.4704 0.4492 0.8773 0.045 Uiso 1 1 calc R U . . .
C28 C 0.4886(3) 0.41698(19) 0.7666(2) 0.0338(8) Uani 1 1 d . . . . .
H16 H 0.5625 0.4507 0.7656 0.041 Uiso 1 1 calc R U . . .
C29 C 0.8279(4) 0.3433(3) -0.0977(2) 0.0560(12) Uani 1 1 d . . . . .
H55 H 0.7299 0.3474 -0.1109 0.067 Uiso 0.799(9) 1 calc R U P A 1
H56 H 0.8527 0.2876 -0.0818 0.067 Uiso 0.799(9) 1 calc R U P A 1
H57 H 0.7418 0.3656 -0.1255 0.067 Uiso 0.201(9) 1 calc R U P A 2
H58 H 0.8083 0.2928 -0.0724 0.067 Uiso 0.201(9) 1 calc R U P A 2
C30 C 0.8875(5) 0.3683(4) -0.1690(4) 0.0397(15) Uani 0.799(9) 1 d . . P A 1
H39 H 0.8602 0.4236 -0.1853 0.048 Uiso 0.799(9) 1 calc R U P A 1
H40 H 0.9856 0.3665 -0.1544 0.048 Uiso 0.799(9) 1 calc R U P A 1
C31 C 0.8382(5) 0.3111(3) -0.2364(3) 0.0421(15) Uani 0.799(9) 1 d . . P A 1
H41 H 0.8689 0.2564 -0.2200 0.051 Uiso 0.799(9) 1 calc R U P A 1
H42 H 0.7400 0.3109 -0.2480 0.051 Uiso 0.799(9) 1 calc R U P A 1
C32 C 0.8859(5) 0.3332(4) -0.3105(3) 0.0465(15) Uani 0.799(9) 1 d . . P A 1
H49 H 0.8496 0.3854 -0.3295 0.070 Uiso 0.799(9) 1 calc R U P A 1
H50 H 0.8562 0.2927 -0.3515 0.070 Uiso 0.799(9) 1 calc R U P A 1
H51 H 0.9830 0.3357 -0.2988 0.070 Uiso 0.799(9) 1 calc R U P A 1
C33 C 0.3266(3) 0.4012(2) 0.9706(2) 0.0393(9) Uani 1 1 d . . . . .
H28 H 0.3247 0.4598 0.9619 0.047 Uiso 1 1 calc R U . . .
H29 H 0.4202 0.3841 0.9869 0.047 Uiso 1 1 calc R U . . .
C34 C 0.2508(4) 0.3801(2) 1.0344(2) 0.0396(9) Uani 1 1 d . . . . .
H30 H 0.1556 0.3921 1.0150 0.047 Uiso 1 1 calc R U . . .
H31 H 0.2595 0.3220 1.0455 0.047 Uiso 1 1 calc R U . . .
C35 C 0.3006(4) 0.4256(2) 1.1099(2) 0.0412(9) Uani 1 1 d . . . . .
H32 H 0.2801 0.4831 1.1003 0.049 Uiso 1 1 calc R U . . .
H33 H 0.3983 0.4201 1.1248 0.049 Uiso 1 1 calc R U . . .
C36 C 0.2406(4) 0.3974(2) 1.1787(2) 0.0456(10) Uani 1 1 d . . . . .
H34 H 0.1446 0.4066 1.1662 0.068 Uiso 1 1 calc R U . . .
H35 H 0.2803 0.4272 1.2267 0.068 Uiso 1 1 calc R U . . .
H36 H 0.2581 0.3401 1.1876 0.068 Uiso 1 1 calc R U . . .
O1 O 0.8818(2) 0.39755(16) -0.03559(15) 0.0467(7) Uani 1 1 d . . . . .
O2 O 0.2649(2) 0.36106(14) 0.89929(14) 0.0380(6) Uani 1 1 d . . . . .
N1 N 0.7584(3) 0.44540(17) 0.31417(17) 0.0361(7) Uani 1 1 d . . . . .
H17 H 0.8328 0.4722 0.3168 0.043 Uiso 1 1 calc R U . . .
N2 N 0.8393(3) 0.53630(17) 0.43975(17) 0.0370(7) Uani 1 1 d . . . . .
N3 N 0.7346(3) 0.53532(18) 0.57657(17) 0.0398(8) Uani 1 1 d . . . . .
N4 N 0.5623(3) 0.43291(16) 0.60985(16) 0.0344(7) Uani 1 1 d . . . . .
H18 H 0.5700 0.4789 0.6352 0.041 Uiso 1 1 calc R U . . .
C37 C 0.921(2) 0.3907(17) -0.2890(17) 0.064(8) Uani 0.201(9) 1 d . . P A 2
H52 H 1.0141 0.4072 -0.2759 0.095 Uiso 0.201(9) 1 calc R U P A 2
H53 H 0.8716 0.4263 -0.3297 0.095 Uiso 0.201(9) 1 calc R U P A 2
H54 H 0.9150 0.3356 -0.3090 0.095 Uiso 0.201(9) 1 calc R U P A 2
C38 C 0.866(3) 0.3948(15) -0.2197(18) 0.065(8) Uani 0.201(9) 1 d . . P A 2
H43 H 0.7679 0.3963 -0.2358 0.078 Uiso 0.201(9) 1 calc R U P A 2
H44 H 0.8951 0.4450 -0.1910 0.078 Uiso 0.201(9) 1 calc R U P A 2
C39 C 0.907(2) 0.3216(15) -0.1616(11) 0.041(6) Uani 0.201(9) 1 d . . P A 2
H45 H 0.8789 0.2698 -0.1875 0.049 Uiso 0.201(9) 1 calc R U P A 2
H46 H 1.0042 0.3205 -0.1399 0.049 Uiso 0.201(9) 1 calc R U P A 2

loop_
_atom_site_aniso_label
_atom_site_aniso_U_11
_atom_site_aniso_U_22
_atom_site_aniso_U_33
_atom_site_aniso_U_23
_atom_site_aniso_U_13
_atom_site_aniso_U_12
C1 0.0342(18) 0.037(2) 0.041(2) 0.0064(17) 0.0063(16) 0.0052(15)
C2 0.040(2) 0.035(2) 0.043(2) 0.0011(17) 0.0035(17) 0.0111(16)
C3 0.0317(18) 0.046(2) 0.042(2) 0.0071(18) 0.0115(16) 0.0093(16)
C4 0.0322(19) 0.043(2) 0.052(3) 0.0005(18) 0.0086(18) 0.0034(16)
C5 0.0332(18) 0.038(2) 0.043(2) 0.0002(17) 0.0032(16) 0.0051(15)
C6 0.0319(18) 0.0307(19) 0.038(2) 0.0036(16) 0.0040(15) 0.0079(14)
C7 0.0323(18) 0.0256(18) 0.042(2) 0.0001(16) 0.0006(15) 0.0029(14)
C8 0.0317(18) 0.0301(19) 0.045(2) 0.0016(16) 0.0047(16) -0.0018(14)
C9 0.0344(18) 0.0297(19) 0.046(2) 0.0013(16) 0.0086(16) 0.0006(15)
C10 0.0353(18) 0.0295(19) 0.040(2) 0.0019(16) 0.0041(16) 0.0030(15)
C11 0.0297(17) 0.0268(19) 0.045(2) -0.0021(16) -0.0008(15) 0.0013(14)
C12 0.0367(18) 0.0275(19) 0.036(2) 0.0046(16) -0.0033(15) 0.0015(15)
C13 0.0365(18) 0.0297(19) 0.046(2) 0.0080(17) 0.0067(16) -0.0040(15)
C14 0.045(2) 0.028(2) 0.054(2) 0.0052(18) 0.0026(19) -0.0049(16)
C15 0.050(2) 0.039(2) 0.046(2) -0.0005(18) 0.0037(19) -0.0123(18)
C16 0.055(2) 0.038(2) 0.045(2) -0.0034(18) 0.0109(19) -0.0108(18)
C17 0.0381(19) 0.0308(19) 0.040(2) 0.0034(16) 0.0047(16) -0.0068(15)
C18 0.0335(18) 0.0268(19) 0.039(2) 0.0001(16) 0.0065(15) -0.0012(14)
C19 0.0353(18) 0.034(2) 0.033(2) 0.0037(16) 0.0029(15) -0.0018(15)
C20 0.0371(19) 0.032(2) 0.045(2) 0.0040(17) 0.0064(16) 0.0016(15)
C21 0.0403(19) 0.0292(19) 0.041(2) 0.0046(16) 0.0029(16) -0.0036(15)
C22 0.0373(19) 0.0217(18) 0.043(2) 0.0046(15) 0.0047(16) -0.0018(14)
C23 0.0335(18) 0.0281(19) 0.041(2) 0.0059(16) 0.0048(16) 0.0013(14)
C24 0.0364(19) 0.0301(19) 0.038(2) -0.0002(16) 0.0023(16) -0.0038(15)
C25 0.0323(18) 0.032(2) 0.044(2) 0.0031(16) 0.0000(16) -0.0039(15)
C26 0.0317(17) 0.0309(19) 0.033(2) 0.0007(15) 0.0044(15) 0.0032(14)
C27 0.0356(19) 0.0264(19) 0.049(2) -0.0022(16) 0.0038(17) 0.0057(15)
C28 0.0336(18) 0.0237(18) 0.041(2) -0.0010(15) 0.0012(16) -0.0005(14)
C29 0.038(2) 0.089(3) 0.041(2) -0.003(2) 0.0101(18) 0.003(2)
C30 0.027(3) 0.042(4) 0.050(4) -0.008(3) 0.007(2) 0.001(3)
C31 0.041(3) 0.038(3) 0.047(3) -0.005(2) 0.009(2) -0.001(2)
C32 0.040(3) 0.055(4) 0.045(3) 0.003(3) 0.010(2) 0.003(3)
C33 0.0301(18) 0.036(2) 0.051(2) -0.0045(17) 0.0073(16) 0.0009(15)
C34 0.0367(19) 0.038(2) 0.044(2) -0.0067(17) 0.0069(16) -0.0020(16)
C35 0.0350(19) 0.037(2) 0.049(2) -0.0029(17) 0.0031(17) 0.0036(16)
C36 0.0339(19) 0.051(2) 0.051(2) -0.002(2) 0.0059(17) 0.0034(17)
O1 0.0378(14) 0.0621(18) 0.0407(16) -0.0042(13) 0.0091(12) 0.0023(12)
O2 0.0356(13) 0.0387(14) 0.0378(15) -0.0025(11) 0.0030(11) -0.0050(11)
N1 0.0310(15) 0.0339(17) 0.0419(18) 0.0016(14) 0.0041(13) 0.0015(12)
N2 0.0357(16) 0.0309(16) 0.0436(18) 0.0046(14) 0.0062(13) -0.0017(13)
N3 0.0414(17) 0.0344(17) 0.0417(18) 0.0019(14) 0.0042(14) -0.0038(13)
N4 0.0335(15) 0.0316(16) 0.0357(17) -0.0007(13) 0.0016(13) -0.0018(12)
C37 0.044(12) 0.052(17) 0.09(2) 0.028(14) 0.009(13) 0.003(11)
C38 0.064(16) 0.065(18) 0.062(18) 0.013(14) 0.006(14) 0.019(13)
C39 0.071(14) 0.034(12) 0.018(10) 0.001(10) 0.008(9) 0.023(11)

loop_
_atom_type_symbol
_atom_type_description
_atom_type_scat_dispersion_real
_atom_type_scat_dispersion_imag
_atom_type_scat_source
C C 0.0041 0.0020 'International Tables Vol C Tables 4.2.6.8 and 6.1.1.4'
H H 0.0000 0.0000 'International Tables Vol C Tables 4.2.6.8 and 6.1.1.4'
O O 0.0135 0.0075 'International Tables Vol C Tables 4.2.6.8 and 6.1.1.4'
N N 0.0078 0.0041 'International Tables Vol C Tables 4.2.6.8 and 6.1.1.4'

loop_
_geom_angle_atom_site_label_1
_geom_angle_atom_site_label_2
_geom_angle_atom_site_label_3
_geom_angle
C2 C1 C6 121.4(3)
C2 C1 H1 119.3
C6 C1 H1 119.3
C3 C2 C1 119.8(4)
C3 C2 H2 120.1
C1 C2 H2 120.1
O1 C3 C2 124.7(4)
O1 C3 C4 115.7(3)
C2 C3 C4 119.5(3)
C5 C4 C3 120.0(3)
C5 C4 H3 120.0
C3 C4 H3 120.0
C4 C5 C6 122.2(4)
C4 C5 H4 118.9
C6 C5 H4 118.9
C5 C6 C1 117.1(3)
C5 C6 C7 123.1(3)
C1 C6 C7 119.8(3)
N1 C7 C8 106.1(3)
N1 C7 C6 122.5(3)
C8 C7 C6 131.4(3)
C7 C8 C9 108.5(3)
C7 C8 H5 125.8
C9 C8 H5 125.8
C10 C9 C8 107.7(3)
C10 C9 H6 126.2
C8 C9 H6 126.2
N1 C10 C9 106.1(3)
N1 C10 C11 117.8(3)
C9 C10 C11 135.9(3)
N2 C11 C18 120.0(3)
N2 C11 C10 113.3(3)
C18 C11 C10 126.6(3)
N2 C12 C13 120.2(3)
N2 C12 C17 119.8(3)
C13 C12 C17 120.0(3)
C14 C13 C12 119.4(3)
C14 C13 H7 120.3
C12 C13 H7 120.3
C13 C14 C15 120.9(3)
C13 C14 H8 119.5
C15 C14 H8 119.5
C16 C15 C14 121.0(4)
C16 C15 H9 119.5
C14 C15 H9 119.5
C15 C16 C17 119.3(4)
C15 C16 H10 120.4
C17 C16 H10 120.4
N3 C17 C12 120.8(3)
N3 C17 C16 119.7(3)
C12 C17 C16 119.4(3)
N3 C18 C11 120.8(3)
N3 C18 C19 112.8(3)
C11 C18 C19 126.3(3)
N4 C19 C20 106.3(3)
N4 C19 C18 116.5(3)
C20 C19 C18 136.4(3)
C19 C20 C21 106.9(3)
C19 C20 H11 126.6
C21 C20 H11 126.6
C22 C21 C20 108.8(3)
C22 C21 H12 125.6
C20 C21 H12 125.6
N4 C22 C21 106.1(3)
N4 C22 C23 121.5(3)
C21 C22 C23 132.3(3)
C28 C23 C24 116.8(3)
C28 C23 C22 122.1(3)
C24 C23 C22 121.1(3)
C25 C24 C23 121.7(3)
C25 C24 H13 119.2
C23 C24 H13 119.2
C24 C25 C26 120.5(3)
C24 C25 H14 119.7
C26 C25 H14 119.7
O2 C26 C27 125.3(3)
O2 C26 C25 115.9(3)
C27 C26 C25 118.8(3)
C28 C27 C26 120.2(3)
C28 C27 H15 119.9
C26 C27 H15 119.9
C27 C28 C23 121.9(3)
C27 C28 H16 119.0
C23 C28 H16 119.0
O1 C29 C30 105.6(4)
O1 C29 C39 120.1(9)
O1 C29 H55 110.6
C30 C29 H55 110.6
O1 C29 H56 110.6
C30 C29 H56 110.6
H55 C29 H56 108.8
O1 C29 H57 107.3
C39 C29 H57 107.3
O1 C29 H58 107.3
C39 C29 H58 107.3
H57 C29 H58 106.9
C31 C30 C29 108.4(4)
C31 C30 H39 110.0
C29 C30 H39 110.0
C31 C30 H40 110.0
C29 C30 H40 110.0
H39 C30 H40 108.4
C32 C31 C30 112.4(4)
C32 C31 H41 109.1
C30 C31 H41 109.1
C32 C31 H42 109.1
C30 C31 H42 109.1
H41 C31 H42 107.9
C31 C32 H49 109.5
C31 C32 H50 109.5
H49 C32 H50 109.5
C31 C32 H51 109.5
H49 C32 H51 109.5
H50 C32 H51 109.5
O2 C33 C34 108.1(3)
O2 C33 H28 110.1
C34 C33 H28 110.1
O2 C33 H29 110.1
C34 C33 H29 110.1
H28 C33 H29 108.4
C35 C34 C33 112.0(3)
C35 C34 H30 109.2
C33 C34 H30 109.2
C35 C34 H31 109.2
C33 C34 H31 109.2
H30 C34 H31 107.9
C34 C35 C36 113.3(3)
C34 C35 H32 108.9
C36 C35 H32 108.9
C34 C35 H33 108.9
C36 C35 H33 108.9
H32 C35 H33 107.7
C35 C36 H34 109.5
C35 C36 H35 109.5
H34 C36 H35 109.5
C35 C36 H36 109.5
H34 C36 H36 109.5
H35 C36 H36 109.5
C3 O1 C29 117.7(3)
C26 O2 C33 116.9(3)
C7 N1 C10 111.7(3)
C7 N1 H17 124.2
C10 N1 H17 124.2
C11 N2 C12 118.8(3)
C18 N3 C17 118.9(3)
C22 N4 C19 111.8(3)
C22 N4 H18 124.1
C19 N4 H18 124.1
C38 C37 H52 109.5
C38 C37 H53 109.5
H52 C37 H53 109.5
C38 C37 H54 109.5
H52 C37 H54 109.5
H53 C37 H54 109.5
C37 C38 C39 112.9(19)
C37 C38 H43 109.0
C39 C38 H43 109.0
C37 C38 H44 109.0
C39 C38 H44 109.0
H43 C38 H44 107.8
C29 C39 C38 98.8(16)
C29 C39 H45 112.0
C38 C39 H45 112.0
C29 C39 H46 112.0
C38 C39 H46 112.0
H45 C39 H46 109.7

loop_
_geom_bond_atom_site_label_1
_geom_bond_atom_site_label_2
_geom_bond_distance
C1 C2 1.386(5)
C1 C6 1.412(5)
C1 H1 0.9500
C2 C3 1.378(5)
C2 H2 0.9500
C3 O1 1.363(4)
C3 C4 1.405(5)
C4 C5 1.365(5)
C4 H3 0.9500
C5 C6 1.387(5)
C5 H4 0.9500
C6 C7 1.452(5)
C7 N1 1.365(4)
C7 C8 1.389(5)
C8 C9 1.406(5)
C8 H5 0.9500
C9 C10 1.392(5)
C9 H6 0.9500
C10 N1 1.377(4)
C10 C11 1.455(5)
C11 N2 1.341(4)
C11 C18 1.429(5)
C12 N2 1.373(4)
C12 C13 1.403(5)
C12 C17 1.404(5)
C13 C14 1.372(5)
C13 H7 0.9500
C14 C15 1.393(5)
C14 H8 0.9500
C15 C16 1.367(5)
C15 H9 0.9500
C16 C17 1.420(5)
C16 H10 0.9500
C17 N3 1.358(4)
C18 N3 1.327(4)
C18 C19 1.472(5)
C19 N4 1.369(4)
C19 C20 1.403(5)
C20 C21 1.409(5)
C20 H11 0.9500
C21 C22 1.385(5)
C21 H12 0.9500
C22 N4 1.364(4)
C22 C23 1.444(5)
C23 C28 1.398(5)
C23 C24 1.410(5)
C24 C25 1.369(5)
C24 H13 0.9500
C25 C26 1.399(5)
C25 H14 0.9500
C26 O2 1.363(4)
C26 C27 1.392(5)
C27 C28 1.379(5)
C27 H15 0.9500
C28 H16 0.9500
C29 O1 1.425(5)
C29 C30 1.540(7)
C29 C39 1.55(2)
C29 H55 0.9900
C29 H56 0.9900
C29 H57 0.9900
C29 H58 0.9900
C30 C31 1.509(7)
C30 H39 0.9900
C30 H40 0.9900
C31 C32 1.504(7)
C31 H41 0.9900
C31 H42 0.9900
C32 H49 0.9800
C32 H50 0.9800
C32 H51 0.9800
C33 O2 1.429(4)
C33 C34 1.515(5)
C33 H28 0.9900
C33 H29 0.9900
C34 C35 1.503(5)
C34 H30 0.9900
C34 H31 0.9900
C35 C36 1.520(5)
C35 H32 0.9900
C35 H33 0.9900
C36 H34 0.9800
C36 H35 0.9800
C36 H36 0.9800
N1 H17 0.8800
N4 H18 0.8800
C37 C38 1.42(3)
C37 H52 0.9800
C37 H53 0.9800
C37 H54 0.9800
C38 C39 1.58(3)
C38 H43 0.9900
C38 H44 0.9900
C39 H45 0.9900
C39 H46 0.9900

loop_
_geom_torsion_atom_site_label_1
_geom_torsion_atom_site_label_2
_geom_torsion_atom_site_label_3
_geom_torsion_atom_site_label_4
_geom_torsion
C6 C1 C2 C3 -0.1(5)
C1 C2 C3 O1 -179.7(3)
C1 C2 C3 C4 -1.0(5)
O1 C3 C4 C5 -179.7(3)
C2 C3 C4 C5 1.5(5)
C3 C4 C5 C6 -0.8(5)
C4 C5 C6 C1 -0.3(5)
C4 C5 C6 C7 -179.7(3)
C2 C1 C6 C5 0.8(5)
C2 C1 C6 C7 -179.8(3)
C5 C6 C7 N1 -7.5(5)
C1 C6 C7 N1 173.1(3)
C5 C6 C7 C8 170.9(3)
C1 C6 C7 C8 -8.6(5)
N1 C7 C8 C9 0.1(4)
C6 C7 C8 C9 -178.5(3)
C7 C8 C9 C10 -0.2(4)
C8 C9 C10 N1 0.2(4)
C8 C9 C10 C11 174.4(4)
N1 C10 C11 N2 9.3(4)
C9 C10 C11 N2 -164.4(4)
N1 C10 C11 C18 -173.6(3)
C9 C10 C11 C18 12.7(6)
N2 C12 C13 C14 178.4(3)
C17 C12 C13 C14 -0.5(5)
C12 C13 C14 C15 -1.1(5)
C13 C14 C15 C16 1.2(6)
C14 C15 C16 C17 0.2(6)
N2 C12 C17 N3 7.1(5)
C13 C12 C17 N3 -174.0(3)
N2 C12 C17 C16 -177.0(3)
C13 C12 C17 C16 1.9(5)
C15 C16 C17 N3 174.2(4)
C15 C16 C17 C12 -1.8(6)
N2 C11 C18 N3 9.7(5)
C10 C11 C18 N3 -167.3(3)
N2 C11 C18 C19 -167.3(3)
C10 C11 C18 C19 15.7(5)
N3 C18 C19 N4 13.6(4)
C11 C18 C19 N4 -169.3(3)
N3 C18 C19 C20 -154.5(4)
C11 C18 C19 C20 22.6(6)
N4 C19 C20 C21 1.8(4)
C18 C19 C20 C21 170.7(4)
C19 C20 C21 C22 -1.4(4)
C20 C21 C22 N4 0.4(4)
C20 C21 C22 C23 -177.7(3)
N4 C22 C23 C28 -30.0(5)
C21 C22 C23 C28 148.0(4)
N4 C22 C23 C24 150.6(3)
C21 C22 C23 C24 -31.5(6)
C28 C23 C24 C25 -2.0(5)
C22 C23 C24 C25 177.5(3)
C23 C24 C25 C26 1.3(5)
C24 C25 C26 O2 -178.7(3)
C24 C25 C26 C27 -0.2(5)
O2 C26 C27 C28 178.1(3)
C25 C26 C27 C28 -0.2(5)
C26 C27 C28 C23 -0.5(5)
C24 C23 C28 C27 1.5(5)
C22 C23 C28 C27 -177.9(3)
O1 C29 C30 C31 178.0(4)
C29 C30 C31 C32 177.1(4)
O2 C33 C34 C35 -174.7(3)
C33 C34 C35 C36 -171.7(3)
C2 C3 O1 C29 -4.7(5)
C4 C3 O1 C29 176.6(3)
C30 C29 O1 C3 171.1(3)
C39 C29 O1 C3 -159.7(10)
C27 C26 O2 C33 -6.0(5)
C25 C26 O2 C33 172.5(3)
C34 C33 O2 C26 -175.4(3)
C8 C7 N1 C10 0.0(4)
C6 C7 N1 C10 178.8(3)
C9 C10 N1 C7 -0.2(4)
C11 C10 N1 C7 -175.6(3)
C18 C11 N2 C12 -4.3(5)
C10 C11 N2 C12 173.0(3)
C13 C12 N2 C11 177.4(3)
C17 C12 N2 C11 -3.7(5)
C11 C18 N3 C17 -6.2(5)
C19 C18 N3 C17 171.1(3)
C12 C17 N3 C18 -2.0(5)
C16 C17 N3 C18 -177.9(3)
C21 C22 N4 C19 0.7(4)
C23 C22 N4 C19 179.1(3)
C20 C19 N4 C22 -1.6(4)
C18 C19 N4 C22 -173.0(3)
O1 C29 C39 C38 -84.5(15)
C37 C38 C39 C29 -178(2)
